data_1540805
loop_
_publ_author_name
'Yu, L.'
'Pang, W.'

_publ_section_title
;
 Studies on the synthesis and structure of a new type of aluminophosphate
 molecular sieves (AlPO4-CJ2)
;
_journal_name_full 'Gaodeng Xuexiao Huaxue Xuebao'
_journal_page_first 1137
_journal_page_last 1140
_journal_volume 12
_journal_year 1991
_chemical_formula_sum 'Al2 F O8 P2'
_chemical_name_systematic 'Al2 (N H4) (P O4)2 F'
_space_group_IT_number 19
_symmetry_space_group_name_Hall 'P 2ac 2ab'
_symmetry_space_group_name_H-M 'P 21 21 21'
_cell_angle_alpha 90
_cell_angle_beta 90
_cell_angle_gamma 90
_cell_formula_units_Z 4
_cell_length_a 9.456
_cell_length_b 9.621
_cell_length_c 9.965
_cell_volume 906.578
_citation_journal_id_ASTM KTHPDM
_cod_data_source_file Yu_KTHPDM_1991_1554.cif
_cod_data_source_block Al2F1O8P2
_cod_original_cell_volume 906.5776
_cod_original_formula_sum 'Al2 F1 O8 P2'
_cod_database_code 1540805

loop_
_symmetry_equiv_pos_as_xyz
x,y,z
-x+1/2,-y,z+1/2
x+1/2,-y+1/2,-z
-x,y+1/2,-z+1/2

loop_
_atom_site_label
_atom_site_type_symbol
_atom_site_fract_x
_atom_site_fract_y
_atom_site_fract_z
_atom_site_occupancy
_atom_site_U_iso_or_equiv
P1 P+5 0.4237 0.2086 0.3574 1 0.0
P2 P+5 0.92 -0.0149 0.3611 1 0.0
O11 O-2 0.4775 0.3381 0.0054 1 0.0
O10 O-2 0.2437 0.0856 0.6852 1 0.0
O1 O-2 0.4316 0.3488 0.2834 0.5 0.0
O5 O-2 0.0196 0.0952 0.3013 0.5 0.0
O9 O-2 0.6936 0.0689 0.5925 0.5 0.0
Al2 Al+3 0.6529 0.0246 0.1767 1 0.0
O7 O-2 0.4951 0.0973 0.2747 1 0.0
Al1 Al+3 0.6031 0.2367 0.6396 1 0.0
O6 O-2 0.544 0.1556 0.7923 0.5 0.0
O3 O-2 0.5502 0.0315 0.0124 0.5 0.0
O8 O-2 0.2677 0.1646 0.3773 0.5 0.0
O4 O-2 0.4896 0.2193 0.4981 1 0.0
O2 O-2 0.7649 0.0234 0.3361 1 0.0
F1 F-1 0.721 0.1978 0.137 1 0.0
